data_9014308
loop_
_publ_author_name
'Nishi, F.'
'Takeuchi, Y.'

_publ_section_title
;
 The Al6O18 rings of tetrahedra in the structure of Ca8.5NaAl6O18
;
_journal_name_full 'Acta Crystallographica, Section B'
_journal_page_first 1169
_journal_page_last 1173
_journal_paper_doi 10.1107/S0567740875004736
_journal_volume 31
_journal_year 1975
_chemical_formula_sum 'Al6 Ca8.5 Na O18'
_space_group_IT_number 61
_symmetry_space_group_name_Hall '-P 2ac 2ab'
_symmetry_space_group_name_H-M 'P b c a'
_cell_angle_alpha 90
_cell_angle_beta 90
_cell_angle_gamma 90
_cell_length_a 10.875
_cell_length_b 10.859
_cell_length_c 15.105
_cell_formula_units_Z 4
_cell_volume 1783.774
_database_code_amcsd 0017813
_exptl_crystal_density_diffrn 3.029
_cod_original_formula_sum 'Ca8.5 Na Al6 O18'
_cod_database_code 9014308
_amcsd_formula_title Ca8.5NaAl6O18

loop_
_space_group_symop_operation_xyz
x,y,z
x,1/2-y,1/2+z
-x,1/2+y,1/2-z
1/2-x,1/2+y,z
1/2+x,1/2-y,-z
1/2+x,y,1/2-z
1/2-x,-y,1/2+z
-x,-y,-z

loop_
_atom_site_aniso_label
_atom_site_aniso_U_11
_atom_site_aniso_U_22
_atom_site_aniso_U_33
_atom_site_aniso_U_12
_atom_site_aniso_U_13
_atom_site_aniso_U_23
Ca1 0.00773 0.00615 0.02566 0.00120 0.00058 0.00000
Ca2 0.01222 0.00771 0.00670 0.00215 0.00042 -0.00017
Ca3 0.00977 0.01069 0.00624 0.00120 -0.00100 0.00341
Ca4 0.02702 0.00783 0.00786 0.00305 -0.00724 0.00100
Ca5 0.01534 0.01362 0.01052 0.00012 0.00075 -0.00050
Na5 0.01534 0.01362 0.01052 0.00012 0.00075 -0.00050
Na 0.02151 0.05544 0.03352 -0.02321 -0.01415 0.03789
Al1 0.00653 0.00556 0.00347 -0.00126 -0.00100 -0.00033
Al2 0.00617 0.00848 0.00925 -0.00209 0.00000 0.00050
Al3 0.00503 0.00526 0.00381 -0.00096 -0.00033 -0.00299
O1 0.01588 0.01762 0.02843 0.00826 -0.00666 -0.00266
O2 0.02097 0.02760 0.01896 -0.01532 0.00657 -0.00964
O3 0.01282 0.01637 0.00659 -0.00425 0.00241 0.00224
O4 0.04757 0.01177 0.00705 0.00365 -0.00017 -0.00025
O5 0.03145 0.01219 0.00694 -0.00221 0.00283 -0.00158
O6 0.01486 0.01290 0.01375 0.00150 -0.00940 -0.00324
O7 0.01384 0.01595 0.01861 0.01005 -0.00757 -0.00241
O8 0.01510 0.00866 0.01607 -0.00251 -0.00033 -0.00573
O9 0.01366 0.00741 0.01352 -0.00526 0.00100 0.00249

loop_
_atom_site_label
_atom_site_fract_x
_atom_site_fract_y
_atom_site_fract_z
_atom_site_occupancy
Ca1 0.00268 0.00196 0.51825 0.50000
Ca2 -0.00394 0.01771 0.23927 1.00000
Ca3 0.00928 0.26744 0.13313 1.00000
Ca4 0.25648 0.27066 0.25278 1.00000
Ca5 0.26267 0.24622 0.49832 0.75000
Na5 0.26267 0.24622 0.49832 0.25000
Na 0.00000 0.00000 0.00000 0.50000
Al1 -0.00482 -0.21407 0.11603 1.00000
Al2 0.23755 -0.00327 0.11292 1.00000
Al3 0.24208 0.00543 -0.10861 1.00000
O1 -0.14416 -0.13388 0.10911 1.00000
O2 0.11066 -0.10125 0.12634 1.00000
O3 0.28698 -0.02208 0.00229 1.00000
O4 -0.00730 -0.28562 0.21778 1.00000
O5 0.01956 -0.29335 0.01724 1.00000
O6 0.35529 -0.07220 0.17361 1.00000
O7 0.18863 0.14794 0.13240 1.00000
O8 0.16233 -0.12774 -0.14188 1.00000
O9 0.37170 0.06610 -0.15970 1.00000

loop_
_cod_related_entry_id
_cod_related_entry_database
_cod_related_entry_code
1 AMCSD 0017813
